data_1551189
loop_
_publ_author_name
'Fataftah, Majed S.'
'Krzyaniak, Matthew D.'
'Vlaisavljevich, Bess'
'Wasielewski, Michael R.'
'Zadrozny, Joseph'
'Freedman, Danna'

_publ_section_title
;
 Metal-Ligand Covalency Enables Room Temperature Molecular Qubit
 Candidates
;
_journal_name_full 'Chemical Science'
_journal_paper_doi 10.1039/C9SC00074G
_journal_year 2019
_chemical_formula_moiety 'C12 H8 Ni Se4, 2(C24 H20 P)'
_chemical_formula_sum 'C60 H48 Ni P2 Se4'
_chemical_formula_weight 1205.47
_chemical_name_systematic 'tetraphenyl phosphonium nickel bis(diselenocatecholate)'
_space_group_crystal_system monoclinic
_space_group_IT_number 14
_space_group_name_Hall '-P 2yn'
_space_group_name_H-M_alt 'P 1 21/n 1'
_symmetry_space_group_name_Hall '-P 2yn'
_symmetry_space_group_name_H-M 'P 1 21/n 1'
_atom_sites_solution_hydrogens geom
_atom_sites_solution_primary dual
_audit_block_doi 10.5517/ccdc.csd.cc210ddw
_audit_creation_date 2018-03-06
_audit_creation_method
;
Olex2 1.2
(compiled 2017.08.10 svn.r3458 for OlexSys, GUI svn.r5381)
;
_audit_update_record
;
2018-11-05 deposited with the CCDC.    2019-05-28 downloaded from the CCDC.
;
_cell_angle_alpha 90
_cell_angle_beta 94.939(2)
_cell_angle_gamma 90
_cell_formula_units_Z 2
_cell_length_a 11.1660(14)
_cell_length_b 14.8566(19)
_cell_length_c 14.9901(19)
_cell_measurement_reflns_used 9521
_cell_measurement_temperature 100.0
_cell_measurement_theta_max 29.25
_cell_measurement_theta_min 2.38
_cell_volume 2477.5(5)
_computing_cell_refinement 'SAINT v8.37A (Bruker, 2015)'
_computing_data_reduction 'SAINT v8.37A (Bruker, 2015)'
_computing_molecular_graphics 'Olex2 (Dolomanov et al., 2009)'
_computing_publication_material 'Olex2 (Dolomanov et al., 2009)'
_computing_structure_refinement 'XL (Sheldrick, 2008)'
_computing_structure_solution 'XT (Sheldrick, 2015)'
_diffrn_ambient_temperature 99.91
_diffrn_detector 'Bruker APEX2 area detector'
_diffrn_detector_area_resol_mean 7.9
_diffrn_detector_type 'CCD area detector'
_diffrn_measured_fraction_theta_full 0.999
_diffrn_measured_fraction_theta_max 0.993
_diffrn_measurement_device 'three-circle diffractometer'
_diffrn_measurement_device_type 'Bruker SMART APEX2 area detector'
_diffrn_measurement_method '\w and \f scans'
_diffrn_radiation_monochromator 'mirror optics'
_diffrn_radiation_probe x-ray
_diffrn_radiation_type MoK\a
_diffrn_radiation_wavelength 0.71073
_diffrn_reflns_av_R_equivalents 0.0377
_diffrn_reflns_av_unetI/netI 0.0185
_diffrn_reflns_Laue_measured_fraction_full 0.999
_diffrn_reflns_Laue_measured_fraction_max 0.993
_diffrn_reflns_limit_h_max 15
_diffrn_reflns_limit_h_min -15
_diffrn_reflns_limit_k_max 20
_diffrn_reflns_limit_k_min -20
_diffrn_reflns_limit_l_max 20
_diffrn_reflns_limit_l_min -20
_diffrn_reflns_number 88998
_diffrn_reflns_point_group_measured_fraction_full 0.999
_diffrn_reflns_point_group_measured_fraction_max 0.993
_diffrn_reflns_theta_full 25.242
_diffrn_reflns_theta_max 29.372
_diffrn_reflns_theta_min 1.933
_diffrn_source 'microfocus sealed X-ray tube'
_diffrn_source_type 'Incoatec I\ms'
_diffrn_standards_number 0
_exptl_absorpt_coefficient_mu 3.435
_exptl_absorpt_correction_T_max 0.7459
_exptl_absorpt_correction_T_min 0.6615
_exptl_absorpt_correction_type multi-scan
_exptl_absorpt_process_details
'SADABS-2014/5 (Bruker,2014/5) was used for absorption correction. wR2(int) was 0.0565 before and 0.0414 after correction. The Ratio of minimum to maximum transmission is 0.8868. The \l/2 correction factor is Not present.'
_exptl_crystal_colour 'dull dark black'
_exptl_crystal_colour_lustre dull
_exptl_crystal_colour_modifier dark
_exptl_crystal_colour_primary black
_exptl_crystal_density_diffrn 1.616
_exptl_crystal_description block
_exptl_crystal_F_000 1204
_exptl_crystal_preparation 'in DMF, NiCl2, diselenocatechol, NBu4OH, and Ph4PBr were combined'
_exptl_crystal_recrystallization_method 'Layered a solution of 8 in DMF under Et2O at -35 C'
_exptl_crystal_size_max 0.15
_exptl_crystal_size_mid 0.14
_exptl_crystal_size_min 0.1
_refine_diff_density_max 0.644
_refine_diff_density_min -0.552
_refine_diff_density_rms 0.076
_refine_ls_extinction_method none
_refine_ls_goodness_of_fit_ref 1.062
_refine_ls_hydrogen_treatment constr
_refine_ls_matrix_type full
_refine_ls_number_parameters 304
_refine_ls_number_reflns 6782
_refine_ls_number_restraints 0
_refine_ls_restrained_S_all 1.062
_refine_ls_R_factor_all 0.0345
_refine_ls_R_factor_gt 0.0244
_refine_ls_shift/su_max 0.002
_refine_ls_shift/su_mean 0.000
_refine_ls_structure_factor_coef Fsqd
_refine_ls_weighting_details 'w=1/[\s^2^(Fo^2^)+(0.0290P)^2^+1.8450P] where P=(Fo^2^+2Fc^2^)/3'
_refine_ls_weighting_scheme calc
_refine_ls_wR_factor_gt 0.0556
_refine_ls_wR_factor_ref 0.0603
_reflns_Friedel_coverage 0.000
_reflns_number_gt 5807
_reflns_number_total 6782
_reflns_threshold_expression 'I > 2\s(I)'
_cod_data_source_file c9sc00074g2.cif
_cod_data_source_block mo_msf6_43_0m
_cod_database_code 1551189
_shelx_shelxl_version_number 2016/6
_shelx_space_group_comment
;
The symmetry employed for this shelxl refinement is uniquely defined
by the following loop, which should always be used as a source of
symmetry information in preference to the above space-group names.
They are only intended as comments.
;
_olex2_refinement_description
;
1. Fixed Uiso
 At 1.2 times of:
  All C(H) groups
2.a Aromatic/amide H refined with riding coordinates:
 C006(H006), C00A(H00A), C00B(H00B), C00C(H00C), C00D(H00D), C00G(H00G),
 C00H(H00H), C00I(H00I), C00J(H00J), C00K(H00K), C00L(H00L), C00M(H00M),
 C00N(H00N), C00O(H00O), C00P(H00P), C00Q(H00Q), C00R(H00R), C00S(H00S),
 C00T(H00T), C00U(H00U), C00V(H00V), C00W(H00W), C00X(H00X), C00Y(H00Y)
;
_olex2_exptl_crystal_mounting_method 'mounted under paratone'
_olex2_submission_original_sample_id 'Compound 8'
_olex2_submission_special_instructions 'No special instructions were received'

loop_
_space_group_symop_operation_xyz
'x, y, z'
'-x+1/2, y+1/2, -z+1/2'
'-x, -y, -z'
'x-1/2, -y-1/2, z-1/2'

loop_
_atom_site_label
_atom_site_type_symbol
_atom_site_fract_x
_atom_site_fract_y
_atom_site_fract_z
_atom_site_U_iso_or_equiv
_atom_site_adp_type
_atom_site_occupancy
_atom_site_site_symmetry_order
_atom_site_calc_flag
_atom_site_refinement_flags_posn
_atom_site_refinement_flags_adp
_atom_site_refinement_flags_occupancy
Se01 Se 0.38104(2) 0.01595(2) 0.61708(2) 0.01595(5) Uani 1 1 d . . .
Se02 Se 0.63666(2) 0.10101(2) 0.56341(2) 0.01768(5) Uani 1 1 d . . .
Ni03 Ni 0.500000 0.000000 0.500000 0.01336(7) Uani 1 2 d S T P
P004 P 0.52379(4) 0.46362(3) 0.70363(3) 0.01315(8) Uani 1 1 d . . .
C005 C 0.39889(15) 0.41184(12) 0.64018(11) 0.0138(3) Uani 1 1 d . . .
C006 C 0.38835(15) 0.31832(12) 0.64386(11) 0.0158(3) Uani 1 1 d . . .
H006 H 0.446655 0.283946 0.678966 0.019 Uiso 1 1 calc R . .
C007 C 0.66060(15) 0.42692(12) 0.66026(11) 0.0154(3) Uani 1 1 d . . .
C008 C 0.58015(16) 0.12932(12) 0.67548(11) 0.0153(3) Uani 1 1 d . . .
C009 C 0.47107(16) 0.09383(11) 0.69821(11) 0.0162(3) Uani 1 1 d . . .
C00A C 0.64757(17) 0.18452(12) 0.73662(11) 0.0177(3) Uani 1 1 d . . .
H00A H 0.722185 0.208427 0.721679 0.021 Uiso 1 1 calc R . .
C00B C 0.31250(16) 0.46290(12) 0.58999(11) 0.0165(3) Uani 1 1 d . . .
H00B H 0.319581 0.526557 0.587579 0.020 Uiso 1 1 calc R . .
C00C C 0.29283(16) 0.27577(13) 0.59630(11) 0.0175(3) Uani 1 1 d . . .
H00C H 0.286300 0.212040 0.597574 0.021 Uiso 1 1 calc R . .
C00D C 0.40366(17) 0.40383(12) 0.84473(12) 0.0191(3) Uani 1 1 d . . .
H00D H 0.334805 0.403617 0.802828 0.023 Uiso 1 1 calc R . .
C00E C 0.51506(16) 0.43022(12) 0.81804(11) 0.0161(3) Uani 1 1 d . . .
C00F C 0.50961(16) 0.58317(11) 0.69299(11) 0.0156(3) Uani 1 1 d . . .
C00G C 0.56933(17) 0.62976(12) 0.62957(12) 0.0193(3) Uani 1 1 d . . .
H00G H 0.625106 0.599328 0.595813 0.023 Uiso 1 1 calc R . .
C00H C 0.77123(17) 0.45851(13) 0.69910(13) 0.0222(4) Uani 1 1 d . . .
H00H H 0.773658 0.501555 0.746081 0.027 Uiso 1 1 calc R . .
C00I C 0.60592(18) 0.20449(12) 0.81895(12) 0.0206(4) Uani 1 1 d . . .
H00I H 0.652372 0.241596 0.860340 0.025 Uiso 1 1 calc R . .
C00J C 0.49649(18) 0.17033(13) 0.84096(12) 0.0221(4) Uani 1 1 d . . .
H00J H 0.467811 0.184675 0.897101 0.026 Uiso 1 1 calc R . .
C00K C 0.42894(17) 0.11528(12) 0.78108(12) 0.0194(4) Uani 1 1 d . . .
H00K H 0.354047 0.092090 0.796264 0.023 Uiso 1 1 calc R . .
C00L C 0.20645(16) 0.32669(13) 0.54662(11) 0.0182(3) Uani 1 1 d . . .
H00L H 0.140391 0.297498 0.514516 0.022 Uiso 1 1 calc R . .
C00M C 0.42843(18) 0.62799(13) 0.74324(12) 0.0217(4) Uani 1 1 d . . .
H00M H 0.388230 0.596575 0.787100 0.026 Uiso 1 1 calc R . .
C00N C 0.65753(16) 0.36617(12) 0.58944(12) 0.0168(3) Uani 1 1 d . . .
H00N H 0.582618 0.345235 0.562390 0.020 Uiso 1 1 calc R . .
C00O C 0.54712(18) 0.72081(13) 0.61583(13) 0.0227(4) Uani 1 1 d . . .
H00O H 0.587673 0.752669 0.572454 0.027 Uiso 1 1 calc R . .
C00P C 0.87710(17) 0.42677(14) 0.66877(14) 0.0254(4) Uani 1 1 d . . .
H00P H 0.952337 0.446924 0.695953 0.030 Uiso 1 1 calc R . .
C00Q C 0.21584(16) 0.41948(13) 0.54351(12) 0.0195(4) Uani 1 1 d . . .
H00Q H 0.156142 0.453644 0.509562 0.023 Uiso 1 1 calc R . .
C00R C 0.76424(17) 0.33620(13) 0.55836(13) 0.0213(4) Uani 1 1 d . . .
H00R H 0.762384 0.295500 0.509378 0.026 Uiso 1 1 calc R . .
C00S C 0.61528(18) 0.43244(13) 0.88032(13) 0.0224(4) Uani 1 1 d . . .
H00S H 0.691004 0.451662 0.862913 0.027 Uiso 1 1 calc R . .
C00T C 0.6032(2) 0.40623(13) 0.96822(13) 0.0287(5) Uani 1 1 d . . .
H00T H 0.671243 0.407364 1.010887 0.034 Uiso 1 1 calc R . .
C00U C 0.46641(19) 0.76529(13) 0.66486(13) 0.0244(4) Uani 1 1 d . . .
H00U H 0.451411 0.827619 0.655160 0.029 Uiso 1 1 calc R . .
C00V C 0.3938(2) 0.37788(14) 0.93273(13) 0.0250(4) Uani 1 1 d . . .
H00V H 0.318207 0.359513 0.950986 0.030 Uiso 1 1 calc R . .
C00W C 0.87323(17) 0.36572(14) 0.59887(14) 0.0242(4) Uani 1 1 d . . .
H00W H 0.946053 0.343867 0.578515 0.029 Uiso 1 1 calc R . .
C00X C 0.4072(2) 0.71905(14) 0.72827(14) 0.0278(4) Uani 1 1 d . . .
H00X H 0.351596 0.749946 0.761803 0.033 Uiso 1 1 calc R . .
C00Y C 0.4937(2) 0.37868(14) 0.99385(13) 0.0290(5) Uani 1 1 d . . .
H00Y H 0.486761 0.360139 1.053834 0.035 Uiso 1 1 calc R . .

loop_
_atom_site_aniso_label
_atom_site_aniso_U_11
_atom_site_aniso_U_22
_atom_site_aniso_U_33
_atom_site_aniso_U_23
_atom_site_aniso_U_13
_atom_site_aniso_U_12
Se01 0.01878(9) 0.01473(9) 0.01432(8) -0.00355(6) 0.00127(6) -0.00120(6)
Se02 0.02013(9) 0.01769(9) 0.01541(8) -0.00605(6) 0.00267(6) -0.00373(7)
Ni03 0.01744(15) 0.01149(15) 0.01086(13) -0.00239(10) -0.00035(11) 0.00038(11)
P004 0.01415(19) 0.0118(2) 0.01334(19) -0.00102(15) 0.00041(15) 0.00044(15)
C005 0.0138(7) 0.0163(8) 0.0114(7) -0.0012(6) 0.0011(6) 0.0000(6)
C006 0.0157(8) 0.0163(8) 0.0149(7) 0.0004(6) -0.0004(6) 0.0009(6)
C007 0.0158(8) 0.0131(8) 0.0175(8) 0.0000(6) 0.0023(6) 0.0003(6)
C008 0.0210(8) 0.0120(8) 0.0125(7) -0.0009(6) -0.0010(6) 0.0042(6)
C009 0.0237(9) 0.0111(8) 0.0133(7) -0.0016(6) -0.0022(6) 0.0026(6)
C00A 0.0216(9) 0.0144(8) 0.0160(8) -0.0007(6) -0.0043(6) 0.0032(6)
C00B 0.0185(8) 0.0165(8) 0.0147(7) 0.0017(6) 0.0020(6) 0.0027(6)
C00C 0.0181(8) 0.0175(9) 0.0170(8) -0.0020(6) 0.0027(6) -0.0028(6)
C00D 0.0237(9) 0.0191(9) 0.0149(8) 0.0007(6) 0.0036(7) 0.0033(7)
C00E 0.0238(9) 0.0113(8) 0.0127(7) -0.0004(6) -0.0013(6) 0.0025(6)
C00F 0.0194(8) 0.0112(8) 0.0158(8) -0.0010(6) 0.0000(6) 0.0007(6)
C00G 0.0222(9) 0.0163(9) 0.0200(8) -0.0010(7) 0.0056(7) 0.0007(7)
C00H 0.0197(9) 0.0188(9) 0.0281(10) -0.0070(7) 0.0018(7) -0.0028(7)
C00I 0.0314(10) 0.0148(9) 0.0142(8) -0.0030(6) -0.0066(7) 0.0033(7)
C00J 0.0336(10) 0.0200(9) 0.0123(8) -0.0021(6) 0.0005(7) 0.0067(8)
C00K 0.0263(9) 0.0168(9) 0.0151(8) -0.0007(6) 0.0014(7) 0.0024(7)
C00L 0.0152(8) 0.0250(9) 0.0144(8) -0.0024(7) 0.0011(6) -0.0021(7)
C00M 0.0304(10) 0.0167(9) 0.0193(8) 0.0004(7) 0.0094(7) 0.0033(7)
C00N 0.0171(8) 0.0163(8) 0.0172(8) -0.0012(6) 0.0023(6) -0.0015(6)
C00O 0.0296(10) 0.0176(9) 0.0213(9) 0.0025(7) 0.0046(7) -0.0017(7)
C00P 0.0155(8) 0.0246(10) 0.0359(11) -0.0052(8) 0.0008(7) -0.0033(7)
C00Q 0.0171(8) 0.0261(10) 0.0150(8) 0.0024(7) -0.0010(6) 0.0039(7)
C00R 0.0246(9) 0.0174(9) 0.0228(9) -0.0037(7) 0.0078(7) -0.0004(7)
C00S 0.0271(10) 0.0168(9) 0.0219(9) -0.0013(7) -0.0063(7) 0.0006(7)
C00T 0.0484(13) 0.0176(10) 0.0176(9) -0.0038(7) -0.0118(8) 0.0069(9)
C00U 0.0355(11) 0.0144(9) 0.0233(9) 0.0005(7) 0.0025(8) 0.0043(8)
C00V 0.0366(11) 0.0203(9) 0.0195(9) 0.0020(7) 0.0101(8) 0.0061(8)
C00W 0.0180(9) 0.0204(10) 0.0353(11) -0.0002(8) 0.0082(8) 0.0009(7)
C00X 0.0406(12) 0.0186(10) 0.0259(10) -0.0012(8) 0.0128(8) 0.0097(8)
C00Y 0.0568(14) 0.0168(10) 0.0132(8) -0.0004(7) 0.0013(8) 0.0101(9)

loop_
_atom_type_symbol
_atom_type_description
_atom_type_scat_dispersion_real
_atom_type_scat_dispersion_imag
_atom_type_scat_source
C C 0.0033 0.0016 'International Tables Vol C Tables 4.2.6.8 and 6.1.1.4'
H H 0.0000 0.0000 'International Tables Vol C Tables 4.2.6.8 and 6.1.1.4'
Ni Ni 0.3393 1.1124 'International Tables Vol C Tables 4.2.6.8 and 6.1.1.4'
P P 0.1023 0.0942 'International Tables Vol C Tables 4.2.6.8 and 6.1.1.4'
Se Se -0.0929 2.2259 'International Tables Vol C Tables 4.2.6.8 and 6.1.1.4'

loop_
_geom_angle_atom_site_label_1
_geom_angle_atom_site_label_2
_geom_angle_atom_site_label_3
_geom_angle
_geom_angle_site_symmetry_1
_geom_angle_site_symmetry_3
C009 Se01 Ni03 104.01(6) . .
C008 Se02 Ni03 104.67(6) . .
Se01 Ni03 Se01 180.0 3_656 .
Se02 Ni03 Se01 91.360(10) . .
Se02 Ni03 Se01 91.359(10) 3_656 3_656
Se02 Ni03 Se01 88.640(10) 3_656 .
Se02 Ni03 Se01 88.641(10) . 3_656
Se02 Ni03 Se02 180.0 . 3_656
C005 P004 C007 108.96(8) . .
C005 P004 C00E 106.53(8) . .
C007 P004 C00E 112.31(8) . .
C00F P004 C005 108.66(8) . .
C00F P004 C007 109.91(8) . .
C00F P004 C00E 110.35(8) . .
C006 C005 P004 118.07(13) . .
C00B C005 P004 121.54(14) . .
C00B C005 C006 120.38(16) . .
C005 C006 H006 120.1 . .
C00C C006 C005 119.88(16) . .
C00C C006 H006 120.1 . .
C00H C007 P004 119.68(14) . .
C00N C007 P004 120.48(13) . .
C00N C007 C00H 119.82(16) . .
C009 C008 Se02 119.83(13) . .
C009 C008 C00A 119.52(16) . .
C00A C008 Se02 120.65(14) . .
C008 C009 Se01 119.86(13) . .
C008 C009 C00K 119.78(16) . .
C00K C009 Se01 120.36(14) . .
C008 C00A H00A 119.8 . .
C00I C00A C008 120.31(18) . .
C00I C00A H00A 119.8 . .
C005 C00B H00B 120.4 . .
C00Q C00B C005 119.23(17) . .
C00Q C00B H00B 120.4 . .
C006 C00C H00C 120.1 . .
C006 C00C C00L 119.73(17) . .
C00L C00C H00C 120.1 . .
C00E C00D H00D 120.1 . .
C00V C00D H00D 120.1 . .
C00V C00D C00E 119.73(18) . .
C00D C00E P004 118.32(13) . .
C00S C00E P004 121.76(15) . .
C00S C00E C00D 119.90(16) . .
C00G C00F P004 120.71(14) . .
C00G C00F C00M 120.19(17) . .
C00M C00F P004 118.81(14) . .
C00F C00G H00G 120.1 . .
C00O C00G C00F 119.75(17) . .
C00O C00G H00G 120.1 . .
C007 C00H H00H 120.1 . .
C00P C00H C007 119.78(17) . .
C00P C00H H00H 120.1 . .
C00A C00I H00I 119.9 . .
C00A C00I C00J 120.15(17) . .
C00J C00I H00I 119.9 . .
C00I C00J H00J 119.9 . .
C00K C00J C00I 120.12(17) . .
C00K C00J H00J 119.9 . .
C009 C00K H00K 119.9 . .
C00J C00K C009 120.11(18) . .
C00J C00K H00K 119.9 . .
C00C C00L H00L 119.7 . .
C00Q C00L C00C 120.59(16) . .
C00Q C00L H00L 119.7 . .
C00F C00M H00M 120.4 . .
C00X C00M C00F 119.16(18) . .
C00X C00M H00M 120.4 . .
C007 C00N H00N 120.1 . .
C00R C00N C007 119.88(17) . .
C00R C00N H00N 120.1 . .
C00G C00O H00O 119.8 . .
C00U C00O C00G 120.30(18) . .
C00U C00O H00O 119.8 . .
C00H C00P H00P 120.0 . .
C00W C00P C00H 119.98(18) . .
C00W C00P H00P 120.0 . .
C00B C00Q H00Q 119.9 . .
C00L C00Q C00B 120.18(16) . .
C00L C00Q H00Q 119.9 . .
C00N C00R H00R 120.1 . .
C00W C00R C00N 119.89(17) . .
C00W C00R H00R 120.1 . .
C00E C00S H00S 120.3 . .
C00T C00S C00E 119.32(19) . .
C00T C00S H00S 120.3 . .
C00S C00T H00T 119.7 . .
C00Y C00T C00S 120.57(19) . .
C00Y C00T H00T 119.7 . .
C00O C00U H00U 120.0 . .
C00O C00U C00X 120.01(18) . .
C00X C00U H00U 120.0 . .
C00D C00V H00V 119.9 . .
C00Y C00V C00D 120.2(2) . .
C00Y C00V H00V 119.9 . .
C00P C00W C00R 120.60(18) . .
C00P C00W H00W 119.7 . .
C00R C00W H00W 119.7 . .
C00M C00X H00X 119.7 . .
C00U C00X C00M 120.59(18) . .
C00U C00X H00X 119.7 . .
C00T C00Y C00V 120.26(18) . .
C00T C00Y H00Y 119.9 . .
C00V C00Y H00Y 119.9 . .

loop_
_geom_bond_atom_site_label_1
_geom_bond_atom_site_label_2
_geom_bond_distance
Se01 Ni03 2.3026(3)
Se01 C009 1.9022(17)
Se02 Ni03 2.2878(3)
Se02 C008 1.8921(17)
P004 C005 1.7925(17)
P004 C007 1.7957(18)
P004 C00E 1.7960(18)
P004 C00F 1.7892(18)
C005 C006 1.396(2)
C005 C00B 1.395(2)
C006 H006 0.9500
C006 C00C 1.384(2)
C007 C00H 1.400(2)
C007 C00N 1.392(2)
C008 C009 1.396(3)
C008 C00A 1.400(2)
C009 C00K 1.402(2)
C00A H00A 0.9500
C00A C00I 1.388(3)
C00B H00B 0.9500
C00B C00Q 1.392(3)
C00C H00C 0.9500
C00C C00L 1.390(3)
C00D H00D 0.9500
C00D C00E 1.395(3)
C00D C00V 1.388(2)
C00E C00S 1.395(2)
C00F C00G 1.392(2)
C00F C00M 1.396(2)
C00G H00G 0.9500
C00G C00O 1.387(3)
C00H H00H 0.9500
C00H C00P 1.385(3)
C00I H00I 0.9500
C00I C00J 1.389(3)
C00J H00J 0.9500
C00J C00K 1.388(3)
C00K H00K 0.9500
C00L H00L 0.9500
C00L C00Q 1.384(3)
C00M H00M 0.9500
C00M C00X 1.388(3)
C00N H00N 0.9500
C00N C00R 1.390(2)
C00O H00O 0.9500
C00O C00U 1.380(3)
C00P H00P 0.9500
C00P C00W 1.384(3)
C00Q H00Q 0.9500
C00R H00R 0.9500
C00R C00W 1.384(3)
C00S H00S 0.9500
C00S C00T 1.392(3)
C00T H00T 0.9500
C00T C00Y 1.375(3)
C00U H00U 0.9500
C00U C00X 1.386(3)
C00V H00V 0.9500
C00V C00Y 1.381(3)
C00W H00W 0.9500
C00X H00X 0.9500
C00Y H00Y 0.9500
